data_2216524
loop_
_publ_author_name
'Yang, Shu-Ping'
'Han, Li-Jun'
'Wang, Da-Qi'
'Xia, Hai-Tao'

_publ_section_title
;
 6,7-Dihydroxy-4-methylcoumarin
;
_journal_coeditor_code HG2332
_journal_issue 12
_journal_name_full 'Acta Crystallographica Section E'
_journal_page_first o4785
_journal_page_last o4785
_journal_paper_doi 10.1107/S1600536807059272
_journal_volume 63
_journal_year 2007
_chemical_formula_iupac 'C10 H8 O4'
_chemical_formula_moiety 'C10 H8 O4'
_chemical_formula_sum 'C10 H8 O4'
_chemical_formula_weight 192.16
_chemical_melting_point 555
_chemical_name_systematic
;
6,7-Dihydroxy-4-methylcoumarin
;
_space_group_IT_number 2
_symmetry_cell_setting triclinic
_symmetry_space_group_name_Hall '-P 1'
_symmetry_space_group_name_H-M 'P -1'
_atom_sites_solution_hydrogens geom
_atom_sites_solution_primary direct
_atom_sites_solution_secondary difmap
_audit_creation_method SHELXL-97
_cell_angle_alpha 68.233(3)
_cell_angle_beta 85.262(3)
_cell_angle_gamma 69.443(3)
_cell_formula_units_Z 2
_cell_length_a 6.839(2)
_cell_length_b 7.143(3)
_cell_length_c 9.549(3)
_cell_measurement_reflns_used 520
_cell_measurement_temperature 298(2)
_cell_measurement_theta_max 26.941
_cell_measurement_theta_min 2.3
_cell_volume 405.0(2)
_computing_cell_refinement 'SAINT (Siemens, 1996)'
_computing_data_collection 'SMART (Siemens, 1996)'
_computing_data_reduction 'SAINT (Siemens, 1996)'
_computing_molecular_graphics 'SHELXTL (Sheldrick, 1997b)'
_computing_publication_material 'SHELXTL (Sheldrick, 1997b)'
_computing_structure_refinement 'SHELXL97 (Sheldrick, 1997a)'
_computing_structure_solution 'SHELXS97 (Sheldrick, 1997a)'
_diffrn_ambient_temperature 298(2)
_diffrn_measured_fraction_theta_full 0.977
_diffrn_measured_fraction_theta_max 0.977
_diffrn_measurement_device_type 'Bruker SMART CCD area-detector'
_diffrn_measurement_method '\f and \w'
_diffrn_radiation_monochromator graphite
_diffrn_radiation_source 'fine-focus sealed tube'
_diffrn_radiation_type MoK\a
_diffrn_radiation_wavelength 0.71073
_diffrn_reflns_av_R_equivalents 0.0289
_diffrn_reflns_av_sigmaI/netI 0.0681
_diffrn_reflns_limit_h_max 8
_diffrn_reflns_limit_h_min -7
_diffrn_reflns_limit_k_max 8
_diffrn_reflns_limit_k_min -8
_diffrn_reflns_limit_l_max 9
_diffrn_reflns_limit_l_min -11
_diffrn_reflns_number 2098
_diffrn_reflns_theta_full 25.01
_diffrn_reflns_theta_max 25.01
_diffrn_reflns_theta_min 2.30
_diffrn_standards_number 0
_exptl_absorpt_coefficient_mu 0.123
_exptl_absorpt_correction_T_max 0.9841
_exptl_absorpt_correction_T_min 0.9341
_exptl_absorpt_correction_type multi-scan
_exptl_absorpt_process_details '(SADABS; Sheldrick, 1996)'
_exptl_crystal_colour colourless
_exptl_crystal_density_diffrn 1.576
_exptl_crystal_density_method 'not measured'
_exptl_crystal_description prism
_exptl_crystal_F_000 200
_exptl_crystal_size_max 0.56
_exptl_crystal_size_mid 0.15
_exptl_crystal_size_min 0.13
_refine_diff_density_max 1.071
_refine_diff_density_min -0.488
_refine_ls_extinction_method none
_refine_ls_goodness_of_fit_ref 1.038
_refine_ls_hydrogen_treatment constr
_refine_ls_matrix_type full
_refine_ls_number_parameters 129
_refine_ls_number_reflns 1397
_refine_ls_number_restraints 0
_refine_ls_restrained_S_all 1.038
_refine_ls_R_factor_all 0.1334
_refine_ls_R_factor_gt 0.0950
_refine_ls_shift/su_max 0.000
_refine_ls_shift/su_mean 0.000
_refine_ls_structure_factor_coef Fsqd
_refine_ls_weighting_details 'calc w=1/[\s^2^(Fo^2^)+(0.1927P)^2^] where P=(Fo^2^+2Fc^2^)/3'
_refine_ls_weighting_scheme calc
_refine_ls_wR_factor_gt 0.2573
_refine_ls_wR_factor_ref 0.2950
_reflns_number_gt 807
_reflns_number_total 1397
_reflns_threshold_expression I>2\s(I)
_cod_data_source_file hg2332.cif
_cod_data_source_block I
_cod_depositor_comments
;
The following automatic conversions were performed:
'_symmetry_cell_setting' value 'Triclinic' changed to 'triclinic'
according to '/home/saulius/struct/CIF-dictionaries/cif_core.dic'
dictionary named 'cif_core.dic' version 2.4.1 from 2010-06-29.

Automatic conversion script
Id: cif_fix_enum 1527 2010-12-29 10:47:43Z saulius 

The following automatic conversions were performed:

'_symmetry_cell_setting' value 'Triclinic' changed to 'triclinic'
according to /home/saulius/struct/CIF-dictionaries/cif_core.dic
dictionary named 'cif_core.dic' version 2.4.1 from 2010-06-29.

Automatic conversion script
Id: cif_fix_values 1715 2011-07-08 13:25:40Z adriana 
;
_cod_original_sg_symbol_Hall '-P 1 '
_cod_database_code 2216524
_cod_database_fobs_code 2216524

loop_
_symmetry_equiv_pos_as_xyz
'x, y, z'
'-x, -y, -z'

loop_
_atom_site_type_symbol
_atom_site_label
_atom_site_fract_x
_atom_site_fract_y
_atom_site_fract_z
_atom_site_U_iso_or_equiv
_atom_site_adp_type
_atom_site_calc_flag
_atom_site_refinement_flags
_atom_site_occupancy
O O1 0.3392(5) 0.2706(4) 0.3419(3) 0.0317(9) Uani d . 1
O O2 0.3742(5) 0.3077(5) 0.1047(3) 0.0387(10) Uani d . 1
O O3 0.2139(6) 0.5590(5) 0.8112(3) 0.0457(11) Uani d . 1
H H3 0.2451 0.4563 0.8916 0.069 Uiso calc R 1
O O4 0.3620(5) 0.1277(5) 0.8662(3) 0.0381(10) Uani d . 1
H H4 0.4299 0.0067 0.8680 0.057 Uiso calc R 1
C C1 0.3200(7) 0.4023(7) 0.1939(4) 0.0293(11) Uani d . 1
C C2 0.2386(7) 0.6265(7) 0.1609(5) 0.0330(12) Uani d . 1
H H2 0.2153 0.7185 0.0602 0.040 Uiso calc R 1
C C3 0.1929(7) 0.7131(7) 0.2691(5) 0.0257(11) Uani d . 1
C C4 0.2277(6) 0.5693(6) 0.4254(4) 0.0238(11) Uani d . 1
C C5 0.1990(7) 0.6340(6) 0.5502(4) 0.0245(11) Uani d . 1
H H5 0.1499 0.7798 0.5341 0.029 Uiso calc R 1
C C6 0.2419(7) 0.4867(7) 0.6950(4) 0.0283(11) Uani d . 1
C C7 0.3178(7) 0.2672(7) 0.7203(4) 0.0261(11) Uani d . 1
C C8 0.3444(7) 0.1995(7) 0.6007(4) 0.0267(11) Uani d . 1
H H8 0.3898 0.0538 0.6168 0.032 Uiso calc R 1
C C9 0.3021(6) 0.3523(6) 0.4558(4) 0.0230(11) Uani d . 1
C C10 0.1105(8) 0.9506(7) 0.2279(5) 0.0376(13) Uani d . 1
H H10A 0.1870 0.9891 0.2861 0.056 Uiso calc R 1
H H10B -0.0349 0.9960 0.2486 0.056 Uiso calc R 1
H H10C 0.1263 1.0196 0.1223 0.056 Uiso calc R 1

loop_
_atom_site_aniso_label
_atom_site_aniso_U_11
_atom_site_aniso_U_22
_atom_site_aniso_U_33
_atom_site_aniso_U_12
_atom_site_aniso_U_13
_atom_site_aniso_U_23
O1 0.048(2) 0.0257(16) 0.0158(15) -0.0051(14) 0.0024(13) -0.0091(12)
O2 0.058(2) 0.0340(18) 0.0220(17) -0.0101(16) 0.0045(15) -0.0136(14)
O3 0.075(3) 0.0332(19) 0.0191(17) -0.0023(17) -0.0025(16) -0.0135(14)
O4 0.055(2) 0.0313(17) 0.0167(16) -0.0054(16) 0.0010(14) -0.0057(13)
C1 0.039(3) 0.031(2) 0.014(2) -0.009(2) 0.0021(18) -0.0073(18)
C2 0.039(3) 0.031(2) 0.021(2) -0.008(2) -0.001(2) -0.0036(19)
C3 0.024(2) 0.024(2) 0.024(2) -0.0048(18) 0.0008(17) -0.0061(17)
C4 0.019(2) 0.030(2) 0.022(2) -0.0075(18) 0.0028(17) -0.0098(19)
C5 0.026(3) 0.018(2) 0.027(2) -0.0034(17) 0.0025(18) -0.0096(18)
C6 0.027(3) 0.034(2) 0.022(2) -0.005(2) 0.0029(18) -0.0140(19)
C7 0.027(3) 0.030(2) 0.016(2) -0.0054(19) 0.0024(17) -0.0073(17)
C8 0.031(3) 0.024(2) 0.022(2) -0.0058(19) 0.0035(18) -0.0086(18)
C9 0.024(2) 0.022(2) 0.021(2) -0.0031(17) 0.0014(17) -0.0102(17)
C10 0.045(3) 0.029(3) 0.030(3) -0.007(2) 0.006(2) -0.007(2)

loop_
_atom_type_symbol
_atom_type_description
_atom_type_scat_dispersion_real
_atom_type_scat_dispersion_imag
_atom_type_scat_source
C C 0.0033 0.0016 'International Tables Vol C Tables 4.2.6.8 and 6.1.1.4'
H H 0.0000 0.0000 'International Tables Vol C Tables 4.2.6.8 and 6.1.1.4'
O O 0.0106 0.0060 'International Tables Vol C Tables 4.2.6.8 and 6.1.1.4'

loop_
_geom_angle_atom_site_label_1
_geom_angle_atom_site_label_2
_geom_angle_atom_site_label_3
_geom_angle
C1 O1 C9 121.1(3)
C6 O3 H3 109.5
C7 O4 H4 109.5
O2 C1 O1 114.5(4)
O2 C1 C2 128.1(4)
O1 C1 C2 117.4(4)
C3 C2 C1 123.0(4)
C3 C2 H2 118.5
C1 C2 H2 118.5
C2 C3 C4 118.3(4)
C2 C3 C10 120.8(4)
C4 C3 C10 120.9(4)
C9 C4 C5 116.8(4)
C9 C4 C3 118.1(4)
C5 C4 C3 125.1(4)
C6 C5 C4 121.3(4)
C6 C5 H5 119.3
C4 C5 H5 119.3
O3 C6 C5 118.7(4)
O3 C6 C7 121.6(4)
C5 C6 C7 119.8(4)
O4 C7 C8 122.5(4)
O4 C7 C6 117.3(4)
C8 C7 C6 120.1(4)
C7 C8 C9 118.7(4)
C7 C8 H8 120.7
C9 C8 H8 120.7
C4 C9 O1 121.8(4)
C4 C9 C8 123.2(4)
O1 C9 C8 115.0(3)
C3 C10 H10A 109.5
C3 C10 H10B 109.5
H10A C10 H10B 109.5
C3 C10 H10C 109.5
H10A C10 H10C 109.5
H10B C10 H10C 109.5

loop_
_geom_bond_atom_site_label_1
_geom_bond_atom_site_label_2
_geom_bond_distance
O1 C1 1.363(5)
O1 C9 1.382(5)
O2 C1 1.233(5)
O3 C6 1.362(5)
O3 H3 0.8200
O4 C7 1.361(5)
O4 H4 0.8200
C1 C2 1.415(6)
C2 C3 1.354(6)
C2 H2 0.9300
C3 C4 1.446(6)
C3 C10 1.490(6)
C4 C9 1.372(6)
C4 C5 1.407(5)
C5 C6 1.369(6)
C5 H5 0.9300
C6 C7 1.398(6)
C7 C8 1.373(6)
C8 C9 1.384(6)
C8 H8 0.9300
C10 H10A 0.9600
C10 H10B 0.9600
C10 H10C 0.9600

loop_
_geom_hbond_atom_site_label_D
_geom_hbond_atom_site_label_H
_geom_hbond_atom_site_label_A
_geom_hbond_site_symmetry_A
_geom_hbond_distance_DH
_geom_hbond_distance_HA
_geom_hbond_distance_DA
_geom_hbond_angle_DHA
O3 H3 O4 . 0.82 2.30 2.737(4) 114.1
O3 H3 O2 1_556 0.82 2.02 2.770(4) 151.7
O4 H4 O2 2_656 0.82 2.10 2.917(4) 172.9
C8 H8 O1 2_656 0.93 2.32 3.160(5) 149.9

loop_
_geom_torsion_atom_site_label_1
_geom_torsion_atom_site_label_2
_geom_torsion_atom_site_label_3
_geom_torsion_atom_site_label_4
_geom_torsion
C9 O1 C1 O2 174.3(4)
C9 O1 C1 C2 -6.9(6)
O2 C1 C2 C3 -176.9(5)
O1 C1 C2 C3 4.4(7)
C1 C2 C3 C4 -0.5(7)
C1 C2 C3 C10 179.1(4)
C2 C3 C4 C9 -1.0(6)
C10 C3 C4 C9 179.4(4)
C2 C3 C4 C5 176.3(4)
C10 C3 C4 C5 -3.2(7)
C9 C4 C5 C6 -0.5(6)
C3 C4 C5 C6 -177.9(4)
C4 C5 C6 O3 179.1(4)
C4 C5 C6 C7 0.6(7)
O3 C6 C7 O4 0.3(7)
C5 C6 C7 O4 178.7(4)
O3 C6 C7 C8 -180.0(4)
C5 C6 C7 C8 -1.6(7)
O4 C7 C8 C9 -177.9(4)
C6 C7 C8 C9 2.4(7)
C5 C4 C9 O1 -179.0(4)
C3 C4 C9 O1 -1.5(6)
C5 C4 C9 C8 1.4(6)
C3 C4 C9 C8 179.0(4)
C1 O1 C9 C4 5.6(6)
C1 O1 C9 C8 -174.8(4)
C7 C8 C9 C4 -2.4(7)
C7 C8 C9 O1 178.0(4)

loop_
_cod_related_entry_id
_cod_related_entry_database
_cod_related_entry_code
1 ChemSpider 4477791
